data_9000289
loop_
_publ_author_name
'Bladh, K. W.'
'Corbett, R. K.'
'McLean, W. J.'
'Laughon, R. B.'

_publ_section_title
;
 The crystal structure of tilasite
;
_journal_name_full 'American Mineralogist'
_journal_page_first 1880
_journal_page_last 1884
_journal_volume 57
_journal_year 1972
_chemical_formula_sum 'As Ca F Mg O4'
_chemical_name_mineral Tilasite
_space_group_IT_number 9
_symmetry_space_group_name_Hall 'C -2yc'
_symmetry_space_group_name_H-M 'C 1 c 1'
_cell_angle_alpha 90
_cell_angle_beta 121.17
_cell_angle_gamma 90
_cell_length_a 6.688
_cell_length_b 8.944
_cell_length_c 7.570
_cell_formula_units_Z 4
_cell_volume 387.447
_database_code_amcsd 0000298
_exptl_crystal_density_diffrn 3.811
_cod_original_formula_sum 'As Ca Mg O4 F'
_cod_database_code 9000289

loop_
_space_group_symop_operation_xyz
x,y,z
1/2+x,1/2+y,z
x,-y,1/2+z
1/2+x,1/2-y,1/2+z

loop_
_atom_site_label
_atom_site_fract_x
_atom_site_fract_y
_atom_site_fract_z
_atom_site_U_iso_or_equiv
As 0.00000 0.42930 0.25000 0.00532
Ca 0.48670 0.58170 0.23920 0.00722
Mg 0.25200 0.74700 0.50000 0.00684
O1 0.01200 0.31100 0.07600 0.00887
O2 0.26300 0.96700 0.62600 0.00507
O3 0.24800 0.53700 0.38200 0.00887
O4 0.00100 0.31600 0.42200 0.00887
F 0.50800 0.33300 0.24700 0.00887

loop_
_cod_related_entry_id
_cod_related_entry_database
_cod_related_entry_code
1 AMCSD 0000298
